data_7042434
loop_
_publ_author_name
'Bansal, Deepak'
'Gupta, Rajeev'

_publ_section_title
;
 Hydroxide-bridged dicopper complexes: the influence of secondary
 coordination sphere on structure and catecholase activity.
;
_journal_issue 14
_journal_name_full 'Dalton transactions (Cambridge, England : 2003)'
_journal_page_first 4617
_journal_page_last 4627
_journal_paper_doi 10.1039/c6dt04858g
_journal_volume 46
_journal_year 2017
_chemical_formula_moiety 'C49 H42 Cu2 N11 Na O8 S6, C3 H7 N O'
_chemical_formula_sum 'C52 H49 Cu2 N12 Na O9 S6'
_chemical_formula_weight 1328.48
_space_group_crystal_system monoclinic
_space_group_IT_number 14
_space_group_name_Hall '-P 2yn'
_space_group_name_H-M_alt 'P 1 21/n 1'
_symmetry_space_group_name_Hall '-P 2yn'
_symmetry_space_group_name_H-M 'P 1 21/n 1'
_atom_sites_solution_hydrogens mixed
_audit_creation_method SHELXL-2014/7
_audit_update_record
;
2017-03-09 deposited with the CCDC.
2017-03-10 downloaded from the CCDC.
;
_cell_angle_alpha 90
_cell_angle_beta 91.374(5)
_cell_angle_gamma 90
_cell_formula_units_Z 4
_cell_length_a 11.8275(7)
_cell_length_b 13.7942(7)
_cell_length_c 37.139(2)
_cell_measurement_reflns_used 10674
_cell_measurement_temperature 293(2)
_cell_measurement_theta_max 25
_cell_measurement_theta_min 2.95
_cell_volume 6057.5(6)
_computing_cell_refinement 'CrysAlisPro, Oxford Diffraction Ltd.,'
_computing_data_collection 'CrysAlisPro, Oxford Diffraction Ltd.,'
_computing_data_reduction 'CrysAlisPro, Oxford Diffraction Ltd.,'
_computing_molecular_graphics 'WinGx v2014.1'
_computing_publication_material 'WinGx v2014.1'
_computing_structure_refinement 'SHELXL-2014/7 (Sheldrick, 2014)'
_computing_structure_solution 'SHELXL-2014/7 (Sheldrick, 2014)'
_diffrn_ambient_temperature 293(2)
_diffrn_measured_fraction_theta_full 0.998
_diffrn_measured_fraction_theta_max 0.998
_diffrn_measurement_device_type 'Xcalibur, Ruby, Gemini'
_diffrn_measurement_method '\w scans'
_diffrn_radiation_type MoK\a
_diffrn_radiation_wavelength 0.71073
_diffrn_reflns_av_R_equivalents 0.0552
_diffrn_reflns_av_unetI/netI 0.0496
_diffrn_reflns_Laue_measured_fraction_full 0.998
_diffrn_reflns_Laue_measured_fraction_max 0.998
_diffrn_reflns_limit_h_max 13
_diffrn_reflns_limit_h_min -14
_diffrn_reflns_limit_k_max 16
_diffrn_reflns_limit_k_min -16
_diffrn_reflns_limit_l_max 44
_diffrn_reflns_limit_l_min -44
_diffrn_reflns_number 52534
_diffrn_reflns_point_group_measured_fraction_full 0.998
_diffrn_reflns_point_group_measured_fraction_max 0.998
_diffrn_reflns_theta_full 24.999
_diffrn_reflns_theta_max 24.999
_diffrn_reflns_theta_min 2.953
_diffrn_source 'fine-focus sealed tube'
_exptl_absorpt_coefficient_mu 0.979
_exptl_absorpt_correction_T_max 0.847
_exptl_absorpt_correction_T_min 0.814
_exptl_absorpt_correction_type multi-scan
_exptl_absorpt_process_details constr
_exptl_crystal_colour green
_exptl_crystal_density_diffrn 1.457
_exptl_crystal_description cube
_exptl_crystal_F_000 2728
_exptl_crystal_size_max 0.210
_exptl_crystal_size_mid 0.190
_exptl_crystal_size_min 0.170
_refine_diff_density_max 0.990
_refine_diff_density_min -0.535
_refine_diff_density_rms 0.107
_refine_ls_extinction_method none
_refine_ls_goodness_of_fit_ref 1.132
_refine_ls_hydrogen_treatment mixed
_refine_ls_matrix_type full
_refine_ls_number_parameters 749
_refine_ls_number_reflns 10658
_refine_ls_number_restraints 869
_refine_ls_restrained_S_all 1.137
_refine_ls_R_factor_all 0.0893
_refine_ls_R_factor_gt 0.0724
_refine_ls_shift/su_max 0.013
_refine_ls_shift/su_mean 0.001
_refine_ls_structure_factor_coef Fsqd
_refine_ls_weighting_details 'w=1/[\s^2^(Fo^2^)+(0.0844P)^2^+9.3062P] where P=(Fo^2^+2Fc^2^)/3'
_refine_ls_weighting_scheme calc
_refine_ls_wR_factor_gt 0.1764
_refine_ls_wR_factor_ref 0.1872
_reflns_Friedel_coverage 0.000
_reflns_number_gt 8589
_reflns_number_total 10674
_reflns_threshold_expression 'I > 2\s(I)'
_cod_data_source_file c6dt04858g2.cif
_cod_data_source_block 2
_cod_depositor_comments 'Adding full bibliography for 7042430--7042434.cif.'
_cod_database_code 7042434
_shelx_shelxl_version_number 2014/7
_shelx_space_group_comment
;
The symmetry employed for this shelxl refinement is uniquely defined
by the following loop, which should always be used as a source of
symmetry information in preference to the above space-group names.
They are only intended as comments.
;
_shelx_estimated_absorpt_t_min 0.821
_shelx_estimated_absorpt_t_max 0.851

loop_
_space_group_symop_operation_xyz
'x, y, z'
'-x+1/2, y+1/2, -z+1/2'
'-x, -y, -z'
'x-1/2, -y-1/2, z-1/2'

loop_
_atom_site_label
_atom_site_type_symbol
_atom_site_fract_x
_atom_site_fract_y
_atom_site_fract_z
_atom_site_U_iso_or_equiv
_atom_site_adp_type
_atom_site_occupancy
_atom_site_site_symmetry_order
_atom_site_calc_flag
_atom_site_refinement_flags_posn
_atom_site_refinement_flags_adp
_atom_site_refinement_flags_occupancy
_atom_site_disorder_assembly
_atom_site_disorder_group
Cu2 Cu 0.58614(5) 0.98656(4) 0.89837(2) 0.03403(17) Uani 1 1 d . U . . .
Cu1 Cu 0.64794(5) 0.94973(4) 0.81016(2) 0.03660(18) Uani 1 1 d . U . . .
S4 S 0.79946(13) 0.79920(12) 0.98554(4) 0.0577(4) Uani 1 1 d . U . . .
S3 S 0.35856(14) 1.16063(11) 0.81105(4) 0.0611(4) Uani 1 1 d . U . . .
S1 S 0.54562(14) 0.62692(11) 0.78460(4) 0.0624(4) Uani 1 1 d . U . . .
S2 S 0.70867(15) 1.27498(11) 0.84589(6) 0.0717(5) Uani 1 1 d . U . . .
Na09 Na 0.84064(16) 0.94023(15) 0.87155(5) 0.0468(5) Uani 1 1 d . U . . .
O3 O 0.3890(3) 1.2276(3) 0.87637(12) 0.0630(11) Uani 1 1 d . U . . .
N4 N 0.6112(4) 0.7284(3) 0.84040(12) 0.0448(10) Uani 1 1 d . U . . .
O8 O 0.4508(3) 0.8617(3) 0.91260(10) 0.0584(10) Uani 1 1 d . U . . .
O4 O 0.6991(4) 0.9610(3) 1.00472(10) 0.0649(11) Uani 1 1 d . U . . .
N7 N 0.5482(3) 1.0796(3) 0.93546(11) 0.0379(9) Uani 1 1 d . U . . .
O6 O 0.6481(3) 0.9180(2) 0.85966(8) 0.0316(7) Uani 1 1 d D U . . .
N6 N 0.4713(3) 1.0767(3) 0.86964(11) 0.0378(9) Uani 1 1 d . U . . .
N9 N 0.7967(4) 0.8177(3) 0.91574(11) 0.0466(10) Uani 1 1 d . U . . .
N5 N 0.7601(4) 1.1073(3) 0.87358(13) 0.0480(10) Uani 1 1 d . U . . .
N8 N 0.6853(3) 0.9345(3) 0.94298(10) 0.0371(9) Uani 1 1 d . U . . .
N10 N 0.4273(4) 0.9824(3) 0.81859(11) 0.0445(10) Uani 1 1 d . U . . .
N1 N 0.6903(3) 1.0964(3) 0.81393(12) 0.0454(10) Uani 1 1 d . U . . .
N2 N 0.6394(3) 0.9858(3) 0.75991(11) 0.0431(9) Uani 1 1 d . U . . .
O2 O 0.5692(4) 0.7518(3) 0.73126(11) 0.0697(12) Uani 1 1 d . U . . .
O1 O 0.6666(4) 1.2331(3) 0.77791(13) 0.0745(13) Uani 1 1 d . U . . .
N11 N 0.3325(4) 0.7512(4) 0.88736(14) 0.0600(12) Uani 1 1 d . U . . .
N3 N 0.6147(3) 0.8178(3) 0.78724(11) 0.0417(9) Uani 1 1 d . U . . .
C29 C 0.8645(5) 0.7388(4) 0.92397(15) 0.0495(12) Uani 1 1 d . U . . .
C37 C 0.3721(4) 0.9877(4) 0.78508(13) 0.0454(12) Uani 1 1 d . U . . .
N030 C 0.5827(5) 0.6378(4) 0.85307(16) 0.0482(12) Uani 1 1 d . U . . .
C26 C 0.5899(4) 1.0675(4) 0.96879(14) 0.0438(11) Uani 1 1 d . U . . .
C36 C 0.4257(4) 1.0654(4) 0.83558(14) 0.0397(11) Uani 1 1 d . U . . .
C34 C 0.8739(4) 0.7159(4) 0.96033(16) 0.0507(13) Uani 1 1 d . U . . .
C28 C 0.7554(4) 0.8565(3) 0.94482(13) 0.0390(11) Uani 1 1 d . U . . .
C38 C 0.3315(5) 1.0801(5) 0.77581(15) 0.0542(13) Uani 1 1 d . U . . .
C22 C 0.4855(4) 1.1562(4) 0.92644(15) 0.0424(11) Uani 1 1 d . U . . .
C27 C 0.6632(4) 0.9819(4) 0.97422(13) 0.0423(11) Uani 1 1 d . U . . .
C7 C 0.7201(4) 1.1476(4) 0.84398(16) 0.0447(11) Uani 1 1 d . U . . .
C16 C 0.5458(5) 0.5728(4) 0.82661(18) 0.0574(14) Uani 1 1 d . U . . .
C15 C 0.5957(4) 0.7347(4) 0.80546(14) 0.0421(11) Uani 1 1 d . U . . .
C8 C 0.7855(5) 1.1761(4) 0.89941(17) 0.0548(13) Uani 1 1 d . U . . .
C49 C 0.4038(5) 0.8250(4) 0.88685(16) 0.0499(13) Uani 1 1 d . U . . .
H49 H 0.4193 0.8512 0.8644 0.060 Uiso 1 1 calc R U . . .
C20 C 0.5879(6) 0.6106(4) 0.88901(18) 0.0646(16) Uani 1 1 d . U . . .
H20 H 0.6151 0.6530 0.9066 0.078 Uiso 1 1 calc R U . . .
C24 C 0.4996(6) 1.2125(5) 0.98677(18) 0.0695(17) Uani 1 1 d . U . . .
H24 H 0.4826 1.2577 1.0044 0.083 Uiso 1 1 calc R U . . .
C25 C 0.5643(5) 1.1334(5) 0.99547(16) 0.0588(15) Uani 1 1 d . U . . .
H25 H 0.5906 1.1239 1.0190 0.071 Uiso 1 1 calc R U . . .
C1 C 0.6204(4) 0.9169(5) 0.73538(14) 0.0507(12) Uani 1 1 d . U . . .
C5 C 0.6528(4) 1.0786(4) 0.75140(15) 0.0500(12) Uani 1 1 d . U . . .
C19 C 0.5514(6) 0.5185(5) 0.8979(2) 0.0785(19) Uani 1 1 d . U . . .
H19 H 0.5508 0.4998 0.9219 0.094 Uiso 1 1 calc R U . . .
C17 C 0.5125(6) 0.4794(5) 0.8364(2) 0.0790(19) Uani 1 1 d . U . . .
H17 H 0.4884 0.4353 0.8189 0.095 Uiso 1 1 calc R U . . .
C9 C 0.8315(5) 1.1568(5) 0.93420(18) 0.0680(17) Uani 1 1 d . U . . .
H9 H 0.8454 1.0934 0.9416 0.082 Uiso 1 1 calc R U . . .
C42 C 0.3535(5) 0.9101(5) 0.76207(15) 0.0570(14) Uani 1 1 d . U . . .
H42 H 0.3784 0.8482 0.7683 0.068 Uiso 1 1 calc R U . . .
C30 C 0.9203(6) 0.6829(5) 0.89876(19) 0.0705(18) Uani 1 1 d . U . . .
H30 H 0.9147 0.6973 0.8743 0.085 Uiso 1 1 calc R U . . .
C35 C 0.4443(4) 1.1585(4) 0.88775(15) 0.0420(11) Uani 1 1 d . U . . .
C6 C 0.6697(5) 1.1450(4) 0.78219(16) 0.0529(13) Uani 1 1 d . U . . .
C13 C 0.7628(5) 1.2711(4) 0.8894(2) 0.0658(16) Uani 1 1 d . U . . .
C41 C 0.2966(5) 0.9266(6) 0.72937(16) 0.0694(17) Uani 1 1 d . U . . .
H41 H 0.2840 0.8754 0.7135 0.083 Uiso 1 1 calc R U . . .
C39 C 0.2741(6) 1.0943(6) 0.74285(18) 0.0783(19) Uani 1 1 d . U . . .
H39 H 0.2467 1.1553 0.7365 0.094 Uiso 1 1 calc R U . . .
C14 C 0.5992(4) 0.8189(4) 0.75052(14) 0.0489(12) Uani 1 1 d . U . . .
C32 C 0.9953(6) 0.5838(5) 0.9470(2) 0.0761(18) Uani 1 1 d . U . . .
H32 H 1.0400 0.5316 0.9543 0.091 Uiso 1 1 calc R U . . .
C23 C 0.4589(5) 1.2260(4) 0.95162(18) 0.0629(16) Uani 1 1 d . U . . .
H23 H 0.4155 1.2799 0.9453 0.075 Uiso 1 1 calc R U . . .
C31 C 0.9845(6) 0.6053(5) 0.9111(2) 0.082(2) Uani 1 1 d . U . . .
H31 H 1.0214 0.5667 0.8945 0.098 Uiso 1 1 calc R U . . .
C33 C 0.9412(6) 0.6381(5) 0.9722(2) 0.0725(18) Uani 1 1 d . U . . .
H33 H 0.9489 0.6236 0.9966 0.087 Uiso 1 1 calc R U . . .
C3 C 0.6337(7) 1.0360(6) 0.68915(19) 0.084(2) Uani 1 1 d . U . . .
H3 H 0.6334 1.0526 0.6649 0.101 Uiso 1 1 calc R U . . .
C2 C 0.6171(6) 0.9414(6) 0.69900(16) 0.0730(18) Uani 1 1 d . U . . .
H2 H 0.6037 0.8941 0.6816 0.088 Uiso 1 1 calc R U . . .
C10 C 0.8553(6) 1.2334(6) 0.9568(2) 0.087(2) Uani 1 1 d . U . . .
H10 H 0.8876 1.2214 0.9795 0.104 Uiso 1 1 calc R U . . .
C4 C 0.6510(5) 1.1071(6) 0.71503(17) 0.0708(17) Uani 1 1 d . U . . .
H4 H 0.6611 1.1716 0.7086 0.085 Uiso 1 1 calc R U . . .
C48 C 0.3081(7) 0.7032(6) 0.9208(2) 0.093(2) Uani 1 1 d . U . . .
H48A H 0.2550 0.6517 0.9163 0.140 Uiso 1 1 calc R U . . .
H48B H 0.3767 0.6769 0.9311 0.140 Uiso 1 1 calc R U . . .
H48C H 0.2763 0.7489 0.9372 0.140 Uiso 1 1 calc R U . . .
C18 C 0.5158(6) 0.4540(5) 0.8715(2) 0.084(2) Uani 1 1 d . U . . .
H18 H 0.4937 0.3919 0.8780 0.101 Uiso 1 1 calc R U . . .
C40 C 0.2591(6) 1.0178(6) 0.72032(19) 0.0806(19) Uani 1 1 d . U . . .
H40 H 0.2224 1.0273 0.6982 0.097 Uiso 1 1 calc R U . . .
C12 C 0.7877(7) 1.3485(6) 0.9135(3) 0.096(2) Uani 1 1 d . U . . .
H12 H 0.7738 1.4124 0.9068 0.116 Uiso 1 1 calc R U . . .
C11 C 0.8328(7) 1.3264(6) 0.9468(3) 0.100(3) Uani 1 1 d . U . . .
H11 H 0.8485 1.3763 0.9630 0.120 Uiso 1 1 calc R U . . .
C47 C 0.2826(8) 0.7111(7) 0.8546(2) 0.109(3) Uani 1 1 d . U . . .
H47A H 0.2335 0.6583 0.8605 0.163 Uiso 1 1 calc R U . . .
H47B H 0.2400 0.7604 0.8421 0.163 Uiso 1 1 calc R U . . .
H47C H 0.3415 0.6879 0.8395 0.163 Uiso 1 1 calc R U . . .
O12 O 0.1510(11) 0.3596(8) 0.9423(3) 0.201(4) Uani 1 1 d . U . . .
C100 C 0.1198(12) 0.3086(9) 0.9187(3) 0.140(4) Uani 1 1 d . U . . .
H100 H 0.0918 0.2485 0.9255 0.168 Uiso 1 1 calc R U . . .
C101 C 0.0772(9) 0.2495(8) 0.8600(3) 0.125(3) Uani 1 1 d . U . . .
H10A H 0.0819 0.2723 0.8357 0.187 Uiso 1 1 calc R U . . .
H10B H 0.1223 0.1922 0.8630 0.187 Uiso 1 1 calc R U . . .
H10C H -0.0001 0.2349 0.8652 0.187 Uiso 1 1 calc R U . . .
C102 C 0.1842(8) 0.3926(7) 0.8705(2) 0.105(3) Uani 1 1 d . U . . .
H10D H 0.1707 0.3935 0.8449 0.157 Uiso 1 1 calc R U . . .
H10E H 0.1665 0.4549 0.8804 0.157 Uiso 1 1 calc R U . . .
H10F H 0.2622 0.3777 0.8756 0.157 Uiso 1 1 calc R U . . .
N100 N 0.1196(7) 0.3259(7) 0.8851(2) 0.115(2) Uani 1 1 d . U . . .
O7 O 0.8638(4) 0.8984(3) 0.81265(11) 0.0719(12) Uani 1 1 d D U . . .
O13 O 1.0156(4) 0.9705(5) 0.89223(16) 0.114(2) Uani 1 1 d . U . . .
S5A S 1.1175(2) 0.9329(2) 0.91279(9) 0.0803(7) Uani 0.64 1 d D U P A 1
C56 C 1.2154(6) 1.0242(6) 0.9122(2) 0.097(3) Uani 1 1 d D U . . .
H56A H 1.2827 1.0040 0.9250 0.145 Uiso 0.64 1 calc R U P A 1
H56B H 1.2332 1.0390 0.8877 0.145 Uiso 0.64 1 calc R U P A 1
H56C H 1.1851 1.0808 0.9235 0.145 Uiso 0.64 1 calc R U P A 1
H56D H 1.2621 1.0506 0.9313 0.145 Uiso 0.36 1 calc R U P A 2
H56E H 1.2431 0.9614 0.9057 0.145 Uiso 0.36 1 calc R U P A 2
H56F H 1.2173 1.0664 0.8917 0.145 Uiso 0.36 1 calc R U P A 2
C57 C 1.0856(9) 0.9291(9) 0.9565(2) 0.148(4) Uani 1 1 d D U . . .
H57A H 1.1495 0.9052 0.9703 0.222 Uiso 0.64 1 calc R U P A 1
H57B H 1.0668 0.9930 0.9646 0.222 Uiso 0.64 1 calc R U P A 1
H57C H 1.0222 0.8867 0.9597 0.222 Uiso 0.64 1 calc R U P A 1
H57D H 1.1251 0.9522 0.9777 0.222 Uiso 0.36 1 calc R U P A 2
H57E H 1.0098 0.9113 0.9625 0.222 Uiso 0.36 1 calc R U P A 2
H57F H 1.1241 0.8735 0.9473 0.222 Uiso 0.36 1 calc R U P A 2
S5B S 1.0817(4) 1.0143(4) 0.92608(16) 0.0803(7) Uani 0.36 1 d D U P A 2
S6A S 0.93522(16) 0.93440(16) 0.78264(5) 0.0696(5) Uani 0.9 1 d D U P B 1
C46 C 1.0212(7) 1.0249(6) 0.8023(2) 0.096(2) Uani 1 1 d D U . . .
H46A H 1.0697 1.0515 0.7845 0.145 Uiso 0.9 1 calc R U P B 1
H46B H 0.9744 1.0754 0.8117 0.145 Uiso 0.9 1 calc R U P B 1
H46C H 1.0664 0.9973 0.8215 0.145 Uiso 0.9 1 calc R U P B 1
H46D H 0.9988 1.0606 0.8232 0.145 Uiso 0.1 1 calc R U P B 2
H46E H 1.1002 1.0354 0.7984 0.145 Uiso 0.1 1 calc R U P B 2
H46F H 0.9779 1.0466 0.7817 0.145 Uiso 0.1 1 calc R U P B 2
C45 C 1.0342(8) 0.8464(8) 0.7746(3) 0.144(4) Uani 1 1 d D U . . .
H45A H 1.0817 0.8670 0.7555 0.216 Uiso 0.9 1 calc R U P B 1
H45B H 1.0796 0.8359 0.7961 0.216 Uiso 0.9 1 calc R U P B 1
H45C H 0.9967 0.7872 0.7679 0.216 Uiso 0.9 1 calc R U P B 1
H45D H 1.1147 0.8507 0.7723 0.216 Uiso 0.1 1 calc R U P B 2
H45E H 1.0127 0.7798 0.7774 0.216 Uiso 0.1 1 calc R U P B 2
H45F H 0.9974 0.8728 0.7535 0.216 Uiso 0.1 1 calc R U P B 2
S6B S 0.9976(11) 0.9059(9) 0.8089(4) 0.0696(5) Uani 0.1 1 d D U P B 2
H5 H 0.639(4) 0.8617(15) 0.8590(13) 0.028(13) Uiso 1 1 d D . . . .

loop_
_atom_site_aniso_label
_atom_site_aniso_U_11
_atom_site_aniso_U_22
_atom_site_aniso_U_33
_atom_site_aniso_U_23
_atom_site_aniso_U_13
_atom_site_aniso_U_12
Cu2 0.0377(3) 0.0344(3) 0.0299(3) -0.0050(2) -0.0018(2) 0.0030(2)
Cu1 0.0399(3) 0.0410(3) 0.0287(3) 0.0010(2) -0.0025(2) 0.0007(3)
S4 0.0629(9) 0.0720(10) 0.0380(8) 0.0144(7) -0.0039(6) 0.0117(8)
S3 0.0652(10) 0.0567(9) 0.0610(10) 0.0154(7) -0.0094(7) 0.0158(7)
S1 0.0729(10) 0.0517(8) 0.0617(10) -0.0223(7) -0.0144(8) -0.0050(7)
S2 0.0717(11) 0.0383(8) 0.1046(15) 0.0001(8) -0.0097(9) 0.0022(7)
Na09 0.0389(11) 0.0592(12) 0.0419(11) 0.0018(9) -0.0054(8) -0.0002(9)
O3 0.070(3) 0.045(2) 0.074(3) -0.0033(19) -0.009(2) 0.0191(19)
N4 0.054(3) 0.040(2) 0.040(2) -0.0079(17) -0.0043(18) -0.0021(19)
O8 0.065(2) 0.065(2) 0.045(2) -0.0084(18) -0.0012(18) -0.0175(19)
O4 0.081(3) 0.081(3) 0.032(2) -0.0068(19) -0.0116(18) 0.009(2)
N7 0.034(2) 0.040(2) 0.040(2) -0.0067(16) 0.0030(16) -0.0028(16)
O6 0.0374(17) 0.0294(17) 0.0277(16) -0.0053(13) -0.0034(12) -0.0013(14)
N6 0.034(2) 0.037(2) 0.043(2) -0.0014(16) -0.0011(16) 0.0040(16)
N9 0.060(3) 0.045(2) 0.035(2) -0.0025(17) -0.0064(18) 0.0110(19)
N5 0.050(3) 0.040(2) 0.054(3) -0.0015(18) -0.0018(19) -0.0098(18)
N8 0.043(2) 0.039(2) 0.030(2) -0.0057(16) -0.0048(16) -0.0032(16)
N10 0.045(2) 0.049(2) 0.039(2) -0.0008(18) -0.0111(18) 0.0075(19)
N1 0.042(2) 0.042(2) 0.053(2) 0.0111(18) -0.0012(18) -0.0067(18)
N2 0.034(2) 0.061(2) 0.034(2) 0.0082(17) 0.0009(16) 0.0014(18)
O2 0.081(3) 0.085(3) 0.043(2) -0.022(2) -0.006(2) -0.011(2)
O1 0.081(3) 0.054(2) 0.088(3) 0.028(2) -0.009(2) -0.003(2)
N11 0.060(3) 0.061(3) 0.059(3) -0.008(2) -0.002(2) -0.013(2)
N3 0.043(2) 0.047(2) 0.035(2) -0.0076(17) -0.0021(17) 0.0006(18)
C29 0.055(3) 0.041(3) 0.052(3) 0.000(2) -0.012(2) 0.004(2)
C37 0.031(3) 0.073(3) 0.032(2) 0.008(2) -0.0027(19) 0.002(2)
N030 0.050(3) 0.039(2) 0.055(3) -0.005(2) -0.003(2) 0.000(2)
C26 0.041(3) 0.052(3) 0.039(3) -0.013(2) 0.0014(19) -0.008(2)
C36 0.027(2) 0.046(3) 0.046(3) 0.006(2) 0.0009(19) 0.0043(19)
C34 0.045(3) 0.049(3) 0.058(3) 0.011(2) -0.007(2) -0.003(2)
C28 0.044(3) 0.037(2) 0.035(2) 0.0001(19) -0.0063(19) -0.0048(19)
C38 0.046(3) 0.072(3) 0.045(3) 0.016(2) -0.005(2) 0.007(2)
C22 0.035(3) 0.039(2) 0.053(3) -0.008(2) 0.005(2) 0.000(2)
C27 0.045(3) 0.051(3) 0.031(2) -0.008(2) -0.0032(19) -0.007(2)
C7 0.035(3) 0.038(2) 0.062(3) 0.001(2) 0.001(2) -0.005(2)
C16 0.051(3) 0.041(3) 0.079(4) -0.011(2) -0.008(3) 0.003(2)
C15 0.038(3) 0.043(2) 0.045(3) -0.015(2) -0.004(2) 0.003(2)
C8 0.046(3) 0.049(3) 0.070(3) -0.013(2) 0.005(2) -0.013(2)
C49 0.049(3) 0.054(3) 0.047(3) -0.004(2) 0.003(2) -0.003(2)
C20 0.082(4) 0.047(3) 0.065(4) 0.005(3) -0.006(3) 0.002(3)
C24 0.077(4) 0.073(4) 0.058(3) -0.035(3) 0.005(3) 0.014(3)
C25 0.060(3) 0.073(3) 0.044(3) -0.027(3) 0.003(2) -0.003(3)
C1 0.043(3) 0.076(3) 0.034(3) -0.001(2) 0.003(2) 0.003(2)
C5 0.037(3) 0.068(3) 0.046(3) 0.020(2) 0.003(2) 0.001(2)
C19 0.090(5) 0.054(3) 0.092(5) 0.017(3) 0.004(4) 0.002(3)
C17 0.077(5) 0.045(3) 0.114(5) -0.003(3) -0.014(4) -0.004(3)
C9 0.066(4) 0.071(4) 0.067(4) -0.012(3) -0.005(3) -0.026(3)
C42 0.049(3) 0.080(4) 0.042(3) -0.004(3) -0.006(2) 0.001(3)
C30 0.086(4) 0.060(4) 0.064(4) -0.011(3) -0.007(3) 0.024(3)
C35 0.034(3) 0.036(2) 0.056(3) -0.004(2) 0.003(2) 0.0016(19)
C6 0.041(3) 0.059(3) 0.058(3) 0.018(2) 0.002(2) -0.001(2)
C13 0.056(4) 0.047(3) 0.095(4) -0.014(3) 0.000(3) -0.003(2)
C41 0.052(3) 0.113(5) 0.043(3) 0.000(3) -0.007(3) -0.003(3)
C39 0.079(5) 0.099(5) 0.056(4) 0.023(3) -0.020(3) 0.013(4)
C14 0.044(3) 0.071(3) 0.032(2) -0.010(2) -0.002(2) 0.000(2)
C32 0.070(4) 0.056(4) 0.102(5) 0.012(3) -0.012(3) 0.015(3)
C23 0.064(4) 0.055(3) 0.070(4) -0.025(3) 0.002(3) 0.008(3)
C31 0.088(5) 0.065(4) 0.093(5) -0.010(3) -0.010(4) 0.029(4)
C33 0.071(4) 0.061(4) 0.085(4) 0.024(3) -0.010(3) 0.011(3)
C3 0.092(5) 0.118(5) 0.042(3) 0.024(3) 0.001(3) 0.000(4)
C2 0.075(4) 0.110(5) 0.034(3) 0.003(3) 0.003(3) 0.002(4)
C10 0.080(5) 0.089(4) 0.092(5) -0.030(4) -0.009(4) -0.025(4)
C4 0.062(4) 0.097(4) 0.053(3) 0.032(3) 0.003(3) 0.003(3)
C48 0.102(6) 0.089(5) 0.088(5) 0.012(4) 0.008(4) -0.031(5)
C18 0.086(5) 0.045(3) 0.120(5) 0.012(3) -0.003(4) 0.000(3)
C40 0.067(4) 0.126(5) 0.049(4) 0.013(3) -0.018(3) 0.003(4)
C12 0.096(6) 0.061(4) 0.131(6) -0.037(4) -0.014(4) -0.001(4)
C11 0.098(6) 0.084(4) 0.118(6) -0.043(4) -0.016(4) -0.014(4)
C47 0.110(6) 0.126(7) 0.089(5) -0.036(5) -0.020(4) -0.034(5)
O12 0.286(12) 0.191(9) 0.127(7) -0.030(6) 0.006(7) 0.008(8)
C100 0.202(11) 0.123(8) 0.095(6) -0.010(5) 0.020(6) 0.022(7)
C101 0.117(7) 0.140(7) 0.117(7) -0.013(6) -0.002(6) 0.007(6)
C102 0.107(6) 0.120(6) 0.089(6) 0.023(5) 0.037(5) 0.038(5)
N100 0.123(6) 0.129(6) 0.093(5) 0.005(4) 0.007(4) -0.004(5)
O7 0.068(3) 0.095(3) 0.054(2) -0.003(2) 0.0150(19) -0.016(2)
O13 0.066(3) 0.177(6) 0.098(4) 0.028(4) -0.033(3) -0.033(3)
S5A 0.0598(14) 0.0966(19) 0.0835(18) -0.0007(14) -0.0180(12) -0.0050(13)
C56 0.066(4) 0.149(7) 0.075(5) 0.025(5) -0.015(3) -0.023(4)
C57 0.117(7) 0.224(10) 0.102(6) 0.043(6) -0.035(5) -0.076(7)
S5B 0.0598(14) 0.0966(19) 0.0835(18) -0.0007(14) -0.0180(12) -0.0050(13)
S6A 0.0655(11) 0.1001(14) 0.0434(10) 0.0106(9) 0.0040(8) -0.0141(10)
C46 0.107(6) 0.112(5) 0.070(5) 0.015(4) -0.006(4) -0.042(4)
C45 0.101(6) 0.159(7) 0.173(9) -0.039(6) 0.047(6) -0.021(5)
S6B 0.0655(11) 0.1001(14) 0.0434(10) 0.0106(9) 0.0040(8) -0.0141(10)

loop_
_atom_type_symbol
_atom_type_description
_atom_type_scat_dispersion_real
_atom_type_scat_dispersion_imag
_atom_type_scat_source
C C 0.0033 0.0016 'International Tables Vol C Tables 4.2.6.8 and 6.1.1.4'
H H 0.0000 0.0000 'International Tables Vol C Tables 4.2.6.8 and 6.1.1.4'
N N 0.0061 0.0033 'International Tables Vol C Tables 4.2.6.8 and 6.1.1.4'
O O 0.0106 0.0060 'International Tables Vol C Tables 4.2.6.8 and 6.1.1.4'
Na Na 0.0362 0.0249 'International Tables Vol C Tables 4.2.6.8 and 6.1.1.4'
S S 0.1246 0.1234 'International Tables Vol C Tables 4.2.6.8 and 6.1.1.4'
Cu Cu 0.3201 1.2651 'International Tables Vol C Tables 4.2.6.8 and 6.1.1.4'

loop_
_geom_angle_atom_site_label_1
_geom_angle_atom_site_label_2
_geom_angle_atom_site_label_3
_geom_angle
O6 Cu2 N7 166.70(16)
O6 Cu2 N6 99.62(15)
N7 Cu2 N6 79.19(16)
O6 Cu2 N8 101.97(14)
N7 Cu2 N8 78.68(16)
N6 Cu2 N8 157.87(15)
O6 Cu2 O8 94.66(14)
N7 Cu2 O8 98.64(15)
N6 Cu2 O8 96.23(15)
N8 Cu2 O8 86.86(15)
O6 Cu2 Na09 44.65(10)
N7 Cu2 Na09 125.27(12)
N6 Cu2 Na09 123.29(12)
N8 Cu2 Na09 71.11(11)
O8 Cu2 Na09 123.28(11)
O6 Cu1 N2 176.67(15)
O6 Cu1 N3 101.22(15)
N2 Cu1 N3 79.76(18)
O6 Cu1 N1 99.46(16)
N2 Cu1 N1 79.74(19)
N3 Cu1 N1 159.13(17)
O6 Cu1 Na09 46.42(10)
N2 Cu1 Na09 136.18(13)
N3 Cu1 Na09 112.84(13)
N1 Cu1 Na09 79.96(13)
C34 S4 C28 88.7(3)
C38 S3 C36 89.2(3)
C16 S1 C15 88.6(3)
C13 S2 C7 88.9(3)
O13 Na09 O7 104.2(2)
O13 Na09 O6 170.1(2)
O7 Na09 O6 85.68(15)
O13 Na09 N9 96.3(2)
O7 Na09 N9 120.36(18)
O6 Na09 N9 79.16(15)
O13 Na09 N5 99.7(2)
O7 Na09 N5 108.46(18)
O6 Na09 N5 75.80(14)
N9 Na09 N5 122.39(16)
O13 Na09 S6B 73.4(3)
O7 Na09 S6B 30.8(3)
O6 Na09 S6B 116.5(3)
N9 Na09 S6B 123.6(3)
N5 Na09 S6B 114.0(3)
O13 Na09 Cu1 151.71(18)
O7 Na09 Cu1 54.96(12)
O6 Na09 Cu1 35.99(8)
N9 Na09 Cu1 110.62(13)
N5 Na09 Cu1 73.54(12)
S6B Na09 Cu1 84.2(3)
O13 Na09 Cu2 135.6(2)
O7 Na09 Cu2 118.38(13)
O6 Na09 Cu2 34.63(8)
N9 Na09 Cu2 73.42(11)
N5 Na09 Cu2 56.84(11)
S6B Na09 Cu2 148.0(3)
Cu1 Na09 Cu2 63.93(4)
O13 Na09 H5 163.9(8)
O7 Na09 H5 81.8(10)
O6 Na09 H5 16.5(6)
N9 Na09 H5 68.1(9)
N5 Na09 H5 92.3(7)
S6B Na09 H5 111.4(10)
Cu1 Na09 H5 42.8(9)
Cu2 Na09 H5 45.5(8)
C15 N4 N030 111.6(4)
C49 O8 Cu2 114.9(4)
C22 N7 C26 121.7(4)
C22 N7 Cu2 118.9(3)
C26 N7 Cu2 119.3(3)
Cu2 O6 Cu1 129.42(17)
Cu2 O6 Na09 100.72(14)
Cu1 O6 Na09 97.59(14)
Cu2 O6 H5 117(3)
Cu1 O6 H5 102(3)
Na09 O6 H5 106(3)
C35 N6 C36 117.4(4)
C35 N6 Cu2 113.3(3)
C36 N6 Cu2 129.3(3)
C28 N9 C29 111.4(4)
C28 N9 Na09 111.3(3)
C29 N9 Na09 124.6(4)
C7 N5 C8 111.1(5)
C7 N5 Na09 119.8(4)
C8 N5 Na09 125.5(4)
C28 N8 C27 117.8(4)
C28 N8 Cu2 129.0(3)
C27 N8 Cu2 112.8(3)
C36 N10 C37 111.9(4)
C7 N1 C6 119.2(5)
C7 N1 Cu1 128.0(3)
C6 N1 Cu1 112.2(4)
C5 N2 C1 123.0(5)
C5 N2 Cu1 118.3(4)
C1 N2 Cu1 118.7(4)
C49 N11 C48 120.5(5)
C49 N11 C47 121.9(6)
C48 N11 C47 117.5(6)
C15 N3 C14 119.1(4)
C15 N3 Cu1 125.4(3)
C14 N3 Cu1 115.1(4)
N9 C29 C34 115.3(5)
N9 C29 C30 124.7(5)
C34 C29 C30 120.0(5)
C42 C37 N10 125.0(5)
C42 C37 C38 120.2(5)
N10 C37 C38 114.7(5)
N4 N030 C20 124.6(5)
N4 N030 C16 114.7(5)
C20 N030 C16 120.7(5)
N7 C26 C25 120.1(5)
N7 C26 C27 115.5(4)
C25 C26 C27 124.4(5)
N10 C36 N6 122.3(4)
N10 C36 S3 114.3(4)
N6 C36 S3 123.4(4)
C29 C34 C33 120.8(6)
C29 C34 S4 110.1(4)
C33 C34 S4 129.0(5)
N9 C28 N8 121.4(4)
N9 C28 S4 114.4(4)
N8 C28 S4 124.2(4)
C39 C38 C37 119.9(6)
C39 C38 S3 130.2(5)
C37 C38 S3 109.9(4)
N7 C22 C23 121.1(5)
N7 C22 C35 115.0(4)
C23 C22 C35 123.8(5)
O4 C27 N8 126.9(5)
O4 C27 C26 120.1(5)
N8 C27 C26 113.1(4)
N5 C7 N1 123.3(5)
N5 C7 S2 114.6(4)
N1 C7 S2 122.1(4)
N030 C16 C17 119.7(6)
N030 C16 S1 110.6(4)
C17 C16 S1 129.7(5)
N4 C15 N3 122.1(4)
N4 C15 S1 114.5(4)
N3 C15 S1 123.4(4)
N5 C8 C13 115.3(6)
N5 C8 C9 125.3(6)
C13 C8 C9 119.3(6)
O8 C49 N11 126.4(6)
O8 C49 H49 116.8
N11 C49 H49 116.8
N030 C20 C19 118.1(7)
N030 C20 H20 121.0
C19 C20 H20 121.0
C25 C24 C23 120.4(5)
C25 C24 H24 119.8
C23 C24 H24 119.8
C24 C25 C26 119.1(6)
C24 C25 H25 120.5
C26 C25 H25 120.5
N2 C1 C2 119.4(6)
N2 C1 C14 114.7(5)
C2 C1 C14 125.9(6)
N2 C5 C4 119.9(6)
N2 C5 C6 115.4(5)
C4 C5 C6 124.7(6)
C20 C19 C18 120.9(7)
C20 C19 H19 119.6
C18 C19 H19 119.6
C18 C17 C16 119.3(7)
C18 C17 H17 120.4
C16 C17 H17 120.4
C10 C9 C8 118.8(7)
C10 C9 H9 120.6
C8 C9 H9 120.6
C37 C42 C41 118.5(6)
C37 C42 H42 120.7
C41 C42 H42 120.7
C31 C30 C29 118.1(7)
C31 C30 H30 120.9
C29 C30 H30 120.9
O3 C35 N6 127.4(5)
O3 C35 C22 120.2(5)
N6 C35 C22 112.4(4)
O1 C6 N1 126.9(6)
O1 C6 C5 120.8(5)
N1 C6 C5 112.3(5)
C8 C13 C12 120.5(7)
C8 C13 S2 110.2(5)
C12 C13 S2 129.3(6)
C40 C41 C42 120.7(7)
C40 C41 H41 119.7
C42 C41 H41 119.7
C40 C39 C38 119.0(7)
C40 C39 H39 120.5
C38 C39 H39 120.5
O2 C14 N3 127.3(6)
O2 C14 C1 121.2(5)
N3 C14 C1 111.5(5)
C31 C32 C33 120.9(6)
C31 C32 H32 119.6
C33 C32 H32 119.6
C22 C23 C24 117.5(6)
C22 C23 H23 121.2
C24 C23 H23 121.2
C32 C31 C30 121.9(7)
C32 C31 H31 119.1
C30 C31 H31 119.1
C32 C33 C34 118.3(7)
C32 C33 H33 120.8
C34 C33 H33 120.8
C2 C3 C4 120.6(6)
C2 C3 H3 119.7
C4 C3 H3 119.7
C3 C2 C1 119.3(7)
C3 C2 H2 120.3
C1 C2 H2 120.3
C11 C10 C9 121.4(8)
C11 C10 H10 119.3
C9 C10 H10 119.3
C3 C4 C5 117.8(7)
C3 C4 H4 121.1
C5 C4 H4 121.1
N11 C48 H48A 109.5
N11 C48 H48B 109.5
H48A C48 H48B 109.5
N11 C48 H48C 109.5
H48A C48 H48C 109.5
H48B C48 H48C 109.5
C17 C18 C19 121.2(7)
C17 C18 H18 119.4
C19 C18 H18 119.4
C39 C40 C41 121.7(6)
C39 C40 H40 119.2
C41 C40 H40 119.2
C11 C12 C13 118.2(8)
C11 C12 H12 120.9
C13 C12 H12 120.9
C10 C11 C12 121.7(8)
C10 C11 H11 119.1
C12 C11 H11 119.1
N11 C47 H47A 109.5
N11 C47 H47B 109.5
H47A C47 H47B 109.5
N11 C47 H47C 109.5
H47A C47 H47C 109.5
H47B C47 H47C 109.5
O12 C100 N100 127.8(14)
O12 C100 H100 116.1
N100 C100 H100 116.1
N100 C101 H10A 109.5
N100 C101 H10B 109.5
H10A C101 H10B 109.5
N100 C101 H10C 109.5
H10A C101 H10C 109.5
H10B C101 H10C 109.5
N100 C102 H10D 109.5
N100 C102 H10E 109.5
H10D C102 H10E 109.5
N100 C102 H10F 109.5
H10D C102 H10F 109.5
H10E C102 H10F 109.5
C100 N100 C102 123.2(11)
C100 N100 C101 118.4(11)
C102 N100 C101 115.1(9)
S6A O7 Na09 135.3(3)
S6B O7 Na09 102.0(5)
S5A O13 Na09 146.8(4)
S5B O13 Na09 141.4(4)
O13 S5A C57 107.8(5)
O13 S5A C56 105.9(4)
C57 S5A C56 101.8(5)
S5A C56 H56A 109.5
S5A C56 H56B 109.5
H56A C56 H56B 109.5
S5A C56 H56C 109.5
H56A C56 H56C 109.5
H56B C56 H56C 109.5
S5B C56 H56D 109.5
S5B C56 H56E 109.5
H56D C56 H56E 109.5
S5B C56 H56F 109.5
H56D C56 H56F 109.5
H56E C56 H56F 109.5
S5A C57 H57A 109.5
S5A C57 H57B 109.5
H57A C57 H57B 109.5
S5A C57 H57C 109.5
H57A C57 H57C 109.5
H57B C57 H57C 109.5
S5B C57 H57D 109.5
S5B C57 H57E 109.5
H57D C57 H57E 109.5
S5B C57 H57F 109.5
H57D C57 H57F 109.5
H57E C57 H57F 109.5
O13 S5B C57 106.3(5)
O13 S5B C56 103.7(5)
C57 S5B C56 105.1(5)
O7 S6A C45 107.1(4)
O7 S6A C46 104.8(3)
C45 S6A C46 100.6(5)
S6A C46 H46A 109.5
S6A C46 H46B 109.5
H46A C46 H46B 109.5
S6A C46 H46C 109.5
H46A C46 H46C 109.5
H46B C46 H46C 109.5
S6B C46 H46D 109.5
S6B C46 H46E 109.5
H46D C46 H46E 109.5
S6B C46 H46F 109.5
H46D C46 H46F 109.5
H46E C46 H46F 109.5
S6A C45 H45A 109.5
S6A C45 H45B 109.5
H45A C45 H45B 109.5
S6A C45 H45C 109.5
H45A C45 H45C 109.5
H45B C45 H45C 109.5
S6B C45 H45D 109.5
S6B C45 H45E 109.5
H45D C45 H45E 109.5
S6B C45 H45F 109.5
H45D C45 H45F 109.5
H45E C45 H45F 109.5
C45 S6B O7 109.1(9)
C45 S6B C46 109.8(9)
O7 S6B C46 104.1(8)
C45 S6B Na09 151.3(8)
O7 S6B Na09 47.2(4)
C46 S6B Na09 93.8(6)

loop_
_geom_bond_atom_site_label_1
_geom_bond_atom_site_label_2
_geom_bond_distance
Cu2 O6 1.884(3)
Cu2 N7 1.943(4)
Cu2 N6 2.112(4)
Cu2 N8 2.131(4)
Cu2 O8 2.418(4)
Cu2 Na09 3.257(2)
Cu1 O6 1.890(3)
Cu1 N2 1.932(4)
Cu1 N3 2.044(4)
Cu1 N1 2.088(4)
Cu1 Na09 3.188(2)
S4 C34 1.735(6)
S4 C28 1.773(5)
S3 C38 1.740(7)
S3 C36 1.775(5)
S1 C16 1.730(7)
S1 C15 1.772(5)
S2 C13 1.725(7)
S2 C7 1.763(5)
Na09 O13 2.229(5)
Na09 O7 2.285(5)
Na09 O6 2.329(4)
Na09 N9 2.421(5)
Na09 N5 2.495(5)
Na09 S6B 3.047(12)
Na09 H5 2.65(4)
O3 C35 1.225(6)
N4 C15 1.309(7)
N4 N030 1.381(7)
O8 C49 1.206(6)
O4 C27 1.235(6)
N7 C22 1.329(6)
N7 C26 1.332(6)
O6 H5 0.785(19)
N6 C35 1.356(6)
N6 C36 1.372(6)
N9 C28 1.310(6)
N9 C29 1.382(7)
N5 C7 1.311(7)
N5 C8 1.378(7)
N8 C28 1.360(6)
N8 C27 1.363(6)
N10 C36 1.308(6)
N10 C37 1.393(6)
N1 C7 1.360(7)
N1 C6 1.373(7)
N2 C5 1.328(7)
N2 C1 1.332(7)
O2 C14 1.217(7)
O1 C6 1.226(7)
N11 C49 1.323(7)
N11 C48 1.442(8)
N11 C47 1.450(8)
N3 C15 1.352(7)
N3 C14 1.372(6)
C29 C34 1.388(8)
C29 C30 1.392(8)
C37 C42 1.385(8)
C37 C38 1.402(8)
N030 C20 1.386(8)
N030 C16 1.393(8)
C26 C25 1.383(7)
C26 C27 1.476(8)
C34 C33 1.401(8)
C38 C39 1.399(8)
C22 C23 1.383(7)
C22 C35 1.507(8)
C16 C17 1.397(9)
C8 C13 1.387(9)
C8 C9 1.416(9)
C49 H49 0.9300
C20 C19 1.384(9)
C20 H20 0.9300
C24 C25 1.368(9)
C24 C23 1.392(9)
C24 H24 0.9300
C25 H25 0.9300
C1 C2 1.393(8)
C1 C14 1.488(8)
C5 C4 1.407(8)
C5 C6 1.475(9)
C19 C18 1.382(11)
C19 H19 0.9300
C17 C18 1.350(11)
C17 H17 0.9300
C9 C10 1.376(9)
C9 H9 0.9300
C42 C41 1.393(8)
C42 H42 0.9300
C30 C31 1.383(9)
C30 H30 0.9300
C13 C12 1.417(9)
C41 C40 1.373(10)
C41 H41 0.9300
C39 C40 1.356(10)
C39 H39 0.9300
C32 C31 1.368(10)
C32 C33 1.370(10)
C32 H32 0.9300
C23 H23 0.9300
C31 H31 0.9300
C33 H33 0.9300
C3 C2 1.370(10)
C3 C4 1.386(10)
C3 H3 0.9300
C2 H2 0.9300
C10 C11 1.360(12)
C10 H10 0.9300
C4 H4 0.9300
C48 H48A 0.9600
C48 H48B 0.9600
C48 H48C 0.9600
C18 H18 0.9300
C40 H40 0.9300
C12 C11 1.371(12)
C12 H12 0.9300
C11 H11 0.9300
C47 H47A 0.9600
C47 H47B 0.9600
C47 H47C 0.9600
O12 C100 1.174(13)
C100 N100 1.270(13)
C100 H100 0.9300
C101 N100 1.486(12)
C101 H10A 0.9600
C101 H10B 0.9600
C101 H10C 0.9600
C102 N100 1.321(11)
C102 H10D 0.9600
C102 H10E 0.9600
C102 H10F 0.9600
O7 S6A 1.499(4)
O7 S6B 1.594(14)
O13 S5A 1.504(6)
O13 S5B 1.584(8)
S5A C57 1.677(9)
S5A C56 1.711(8)
C56 S5B 1.681(8)
C56 H56A 0.9600
C56 H56B 0.9600
C56 H56C 0.9600
C56 H56D 0.9600
C56 H56E 0.9600
C56 H56F 0.9600
C57 S5B 1.631(10)
C57 H57A 0.9600
C57 H57B 0.9600
C57 H57C 0.9600
C57 H57D 0.9600
C57 H57E 0.9600
C57 H57F 0.9600
S6A C45 1.717(10)
S6A C46 1.758(7)
C46 S6B 1.684(13)
C46 H46A 0.9600
C46 H46B 0.9600
C46 H46C 0.9600
C46 H46D 0.9600
C46 H46E 0.9600
C46 H46F 0.9600
C45 S6B 1.584(13)
C45 H45A 0.9600
C45 H45B 0.9600
C45 H45C 0.9600
C45 H45D 0.9600
C45 H45E 0.9600
C45 H45F 0.9600
